data_4513466
loop_
_publ_author_name
'Kamali, Naghmeh'
'Aljohani, Marwah'
'McArdle, Patrick'
'Erxleben, Andrea'

_publ_section_title
;
 Hydrogen Bonding Networks and Solid-State Conversions in Benzamidinium
 Salts
;
_journal_issue 8
_journal_name_full 'Crystal Growth &amp; Design'
_journal_page_first 3905
_journal_paper_doi 10.1021/acs.cgd.5b00529
_journal_volume 15
_journal_year 2015
_chemical_formula_sum 'C11 H12 N2 O4'
_chemical_formula_weight 236.23
_chemical_name_systematic
; 
 ? 
;
_space_group_IT_number 14
_symmetry_cell_setting monoclinic
_symmetry_space_group_name_Hall '-P 2yn'
_symmetry_space_group_name_H-M 'P 1 21/n 1'
_atom_sites_solution_hydrogens difmap
_atom_sites_solution_primary direct
_atom_sites_solution_secondary difmap
_audit_creation_method SHELXL-97
_cell_angle_alpha 90.00
_cell_angle_beta 93.492(7)
_cell_angle_gamma 90.00
_cell_formula_units_Z 8
_cell_length_a 8.8197(6)
_cell_length_b 21.1800(12)
_cell_length_c 12.3153(10)
_cell_measurement_reflns_used 9356
_cell_measurement_temperature 293(2)
_cell_measurement_theta_max 26.37
_cell_measurement_theta_min 2.93
_cell_volume 2296.2(3)
_computing_cell_refinement
;
CrysAlisPro, Oxford Diffraction Ltd.,
Version 1.171.33.31 (release 08-01-2009 CrysAlis171 .NET)
(compiled Jan  8 2009,16:24:04)
;
_computing_data_collection
;
CrysAlisPro, Oxford Diffraction Ltd.,
Version 1.171.33.31 (release 08-01-2009 CrysAlis171 .NET)
(compiled Jan  8 2009,16:24:04)
;
_computing_data_reduction
;
CrysAlisPro, Oxford Diffraction Ltd.,
Version 1.171.33.31 (release 08-01-2009 CrysAlis171 .NET)
(compiled Jan  8 2009,16:24:04)
;
_computing_structure_refinement 'SHELXL-97 (Sheldrick, 1997)'
_computing_structure_solution 'SHELXS-97 (Sheldrick, 1990)'
_diffrn_ambient_temperature 293(2)
_diffrn_detector_area_resol_mean 16.1048
_diffrn_measured_fraction_theta_full 0.999
_diffrn_measured_fraction_theta_max 0.999
_diffrn_measurement_device_type 'Goniometer KM4/Xcalibur, detector: Sapphire3'
_diffrn_radiation_monochromator graphite
_diffrn_radiation_source 'Enhance (Mo) X-ray Source'
_diffrn_radiation_type MoK\a
_diffrn_radiation_wavelength 0.71073
_diffrn_reflns_av_R_equivalents 0.0375
_diffrn_reflns_av_sigmaI/netI 0.0690
_diffrn_reflns_limit_h_max 5
_diffrn_reflns_limit_h_min -11
_diffrn_reflns_limit_k_max 25
_diffrn_reflns_limit_k_min -26
_diffrn_reflns_limit_l_max 15
_diffrn_reflns_limit_l_min -14
_diffrn_reflns_number 9356
_diffrn_reflns_theta_full 26.37
_diffrn_reflns_theta_max 26.37
_diffrn_reflns_theta_min 2.93
_exptl_absorpt_coefficient_mu 0.106
_exptl_absorpt_correction_T_max 0.9895
_exptl_absorpt_correction_T_min 0.9590
_exptl_absorpt_correction_type multi-scan
_exptl_absorpt_process_details
;
CrysAlis RED, Oxford Diffraction Ltd.,
Version 1.171.33.31 (release 08-01-2009 CrysAlis171 .NET)
(compiled Jan  8 2009,16:24:04)
Empirical absorption correction using spherical harmonics,
 implemented in SCALE3 ABSPACK scaling algorithm.
;
_exptl_crystal_colour colourless
_exptl_crystal_density_diffrn 1.367
_exptl_crystal_density_method 'not measured'
_exptl_crystal_description prism
_exptl_crystal_F_000 992
_exptl_crystal_size_max 0.40
_exptl_crystal_size_mid 0.30
_exptl_crystal_size_min 0.10
_refine_diff_density_max 0.152
_refine_diff_density_min -0.203
_refine_diff_density_rms 0.038
_refine_ls_extinction_method none
_refine_ls_goodness_of_fit_ref 1.021
_refine_ls_hydrogen_treatment refall
_refine_ls_matrix_type full
_refine_ls_number_parameters 403
_refine_ls_number_reflns 4688
_refine_ls_number_restraints 0
_refine_ls_restrained_S_all 1.021
_refine_ls_R_factor_all 0.1172
_refine_ls_R_factor_gt 0.0573
_refine_ls_shift/su_max 0.000
_refine_ls_shift/su_mean 0.000
_refine_ls_structure_factor_coef Fsqd
_refine_ls_weighting_details 'calc w=1/[\s^2^(Fo^2^)+(0.0477P)^2^+0.0000P] where P=(Fo^2^+2Fc^2^)/3'
_refine_ls_weighting_scheme calc
_refine_ls_wR_factor_gt 0.1067
_refine_ls_wR_factor_ref 0.1341
_reflns_number_gt 2643
_reflns_number_total 4688
_reflns_threshold_expression >2sigma(I)
_cod_data_source_file cg5b00529_si_002.cif
_cod_data_source_block bzamH.male_II
_cod_depositor_comments 'Adding full bibliography for 4513461--4513471.cif.'
_cod_original_sg_symbol_H-M P21/n
_cod_database_code 4513466

loop_
_symmetry_equiv_pos_as_xyz
'x, y, z'
'-x+1/2, y+1/2, -z+1/2'
'-x, -y, -z'
'x-1/2, -y-1/2, z-1/2'

loop_
_atom_site_label
_atom_site_type_symbol
_atom_site_fract_x
_atom_site_fract_y
_atom_site_fract_z
_atom_site_U_iso_or_equiv
_atom_site_adp_type
_atom_site_occupancy
_atom_site_symmetry_multiplicity
_atom_site_calc_flag
O1 O -0.59100(19) 0.16675(7) 0.21469(14) 0.0565(5) Uani 1 1 d
O2 O -0.57174(18) 0.27007(7) 0.19326(14) 0.0513(5) Uani 1 1 d
O3 O -0.3837(2) 0.34407(7) 0.13236(16) 0.0635(6) Uani 1 1 d
N3 N -0.3807(3) 0.06162(9) 0.26171(19) 0.0552(6) Uani 1 1 d
O4 O -0.1505(2) 0.33891(8) 0.08128(16) 0.0693(6) Uani 1 1 d
N2 N 0.1088(3) 0.19234(10) 0.2741(2) 0.0560(6) Uani 1 1 d
N4 N -0.3099(2) -0.03848(10) 0.30740(19) 0.0507(6) Uani 1 1 d
N1 N 0.1765(2) 0.29066(10) 0.33160(19) 0.0498(6) Uani 1 1 d
O5 O -0.07430(19) 0.08578(7) 0.20707(15) 0.0587(5) Uani 1 1 d
O6 O -0.06359(19) -0.01569(8) 0.16868(14) 0.0571(5) Uani 1 1 d
O7 O 0.1182(2) -0.09025(7) 0.09963(15) 0.0643(5) Uani 1 1 d
O8 O 0.3544(2) -0.08648(8) 0.05465(15) 0.0687(6) Uani 1 1 d
H1A H 0.154(3) 0.3267(12) 0.373(2) 0.071(8) Uiso 1 1 d
H2B H 0.213(3) 0.1869(10) 0.2547(19) 0.061(8) Uiso 1 1 d
H2A H 0.036(3) 0.1620(13) 0.261(2) 0.090(10) Uiso 1 1 d
H1B H 0.265(3) 0.2857(11) 0.284(2) 0.074(8) Uiso 1 1 d
H3C H -0.475(3) 0.3133(12) 0.165(2) 0.087(9) Uiso 1 1 d
H6C H 0.018(4) -0.0557(14) 0.134(2) 0.101(10) Uiso 1 1 d
H3 H -0.350(3) 0.1728(13) 0.462(2) 0.088(10) Uiso 1 1 d
H4 H -0.461(4) 0.2760(14) 0.471(3) 0.116(12) Uiso 1 1 d
H16 H -0.362(2) 0.1606(10) 0.1175(17) 0.050(7) Uiso 1 1 d
H13 H -0.601(2) 0.0862(10) 0.3901(16) 0.047(7) Uiso 1 1 d
H4A H -0.221(3) -0.0333(10) 0.2698(19) 0.056(7) Uiso 1 1 d
H17 H -0.192(2) 0.2267(9) 0.0692(17) 0.038(6) Uiso 1 1 d
H4B H -0.324(3) -0.0752(11) 0.3466(18) 0.058(7) Uiso 1 1 d
H21 H 0.330(3) 0.0283(10) 0.0588(18) 0.050(7) Uiso 1 1 d
H2 H -0.119(2) 0.1599(10) 0.3953(17) 0.050(7) Uiso 1 1 d
H20 H 0.173(3) 0.0950(11) 0.121(2) 0.073(8) Uiso 1 1 d
H3A H -0.276(3) 0.0707(12) 0.238(2) 0.090(10) Uiso 1 1 d
H10 H -0.810(3) -0.1197(12) 0.367(2) 0.083(9) Uiso 1 1 d
H9 H -0.567(3) -0.0983(10) 0.3142(18) 0.056(7) Uiso 1 1 d
H12 H -0.843(3) 0.0673(11) 0.449(2) 0.073(9) Uiso 1 1 d
H6 H -0.076(3) 0.3499(11) 0.348(2) 0.077(9) Uiso 1 1 d
H5 H -0.319(3) 0.3640(13) 0.414(2) 0.091(10) Uiso 1 1 d
H3B H -0.460(3) 0.0908(13) 0.251(2) 0.093(10) Uiso 1 1 d
H11 H -0.961(3) -0.0337(11) 0.429(2) 0.078(8) Uiso 1 1 d
C1 C -0.0748(3) 0.25363(10) 0.36652(18) 0.0394(6) Uani 1 1 d
C2 C -0.1569(3) 0.20194(13) 0.3991(2) 0.0525(7) Uani 1 1 d
C3 C -0.2995(3) 0.21021(18) 0.4380(2) 0.0700(9) Uani 1 1 d
C4 C -0.3585(4) 0.27018(19) 0.4439(3) 0.0771(10) Uani 1 1 d
C5 C -0.2774(4) 0.32134(18) 0.4126(2) 0.0701(9) Uani 1 1 d
C6 C -0.1360(3) 0.31356(13) 0.3742(2) 0.0540(7) Uani 1 1 d
C7 C 0.0749(3) 0.24526(10) 0.32270(18) 0.0398(6) Uani 1 1 d
C8 C -0.5618(3) -0.00430(10) 0.34561(18) 0.0373(5) Uani 1 1 d
C9 C -0.6238(3) -0.06463(11) 0.3409(2) 0.0467(6) Uani 1 1 d
C10 C -0.7683(3) -0.07485(13) 0.3726(2) 0.0569(7) Uani 1 1 d
C11 C -0.8509(3) -0.02581(14) 0.4105(2) 0.0596(8) Uani 1 1 d
C12 C -0.7894(3) 0.03421(14) 0.4180(2) 0.0551(7) Uani 1 1 d
C13 C -0.6453(3) 0.04488(11) 0.38575(19) 0.0443(6) Uani 1 1 d
C14 C -0.4116(3) 0.00659(10) 0.30408(18) 0.0388(6) Uani 1 1 d
C15 C -0.5237(3) 0.21409(11) 0.18218(19) 0.0408(6) Uani 1 1 d
C16 C -0.3788(3) 0.20271(11) 0.1294(2) 0.0460(7) Uani 1 1 d
C17 C -0.2749(3) 0.24266(11) 0.0995(2) 0.0456(6) Uani 1 1 d
C18 C -0.2667(3) 0.31221(11) 0.1048(2) 0.0463(6) Uani 1 1 d
C19 C -0.0087(3) 0.03966(11) 0.16865(19) 0.0438(6) Uani 1 1 d
C20 C 0.1403(3) 0.05106(11) 0.1224(2) 0.0456(6) Uani 1 1 d
C21 C 0.2405(3) 0.01104(11) 0.0852(2) 0.0468(6) Uani 1 1 d
C22 C 0.2397(3) -0.05895(11) 0.0788(2) 0.0497(7) Uani 1 1 d

loop_
_atom_site_aniso_label
_atom_site_aniso_U_11
_atom_site_aniso_U_22
_atom_site_aniso_U_33
_atom_site_aniso_U_23
_atom_site_aniso_U_13
_atom_site_aniso_U_12
O1 0.0426(10) 0.0376(9) 0.0917(14) 0.0078(9) 0.0243(10) -0.0014(8)
O2 0.0414(10) 0.0363(9) 0.0783(13) 0.0017(8) 0.0201(9) 0.0053(8)
O3 0.0520(12) 0.0353(9) 0.1058(16) 0.0031(9) 0.0256(11) -0.0008(9)
N3 0.0416(14) 0.0380(12) 0.0880(18) 0.0152(11) 0.0199(13) 0.0036(11)
O4 0.0574(13) 0.0560(11) 0.0973(15) -0.0036(10) 0.0280(11) -0.0210(10)
N2 0.0362(13) 0.0429(12) 0.0907(18) -0.0157(12) 0.0199(13) -0.0039(11)
N4 0.0409(14) 0.0395(12) 0.0732(16) 0.0100(11) 0.0146(12) 0.0066(11)
N1 0.0442(13) 0.0403(12) 0.0666(15) -0.0077(11) 0.0171(12) -0.0052(11)
O5 0.0413(10) 0.0472(10) 0.0895(13) -0.0130(9) 0.0207(10) 0.0008(8)
O6 0.0463(11) 0.0428(10) 0.0840(13) -0.0098(9) 0.0197(10) -0.0103(9)
O7 0.0614(13) 0.0388(10) 0.0944(15) -0.0116(9) 0.0180(11) -0.0040(9)
O8 0.0676(13) 0.0555(11) 0.0853(14) -0.0008(9) 0.0244(11) 0.0198(10)
C1 0.0320(13) 0.0442(13) 0.0423(14) -0.0015(11) 0.0041(11) 0.0014(11)
C2 0.0452(16) 0.0549(17) 0.0579(17) 0.0057(13) 0.0058(14) -0.0056(14)
C3 0.0467(18) 0.097(3) 0.067(2) 0.0065(18) 0.0146(16) -0.0142(19)
C4 0.0414(18) 0.122(3) 0.069(2) -0.012(2) 0.0126(16) 0.008(2)
C5 0.0503(19) 0.082(2) 0.079(2) -0.0101(18) 0.0140(17) 0.0180(19)
C6 0.0467(16) 0.0566(17) 0.0594(17) -0.0003(14) 0.0085(14) 0.0092(14)
C7 0.0369(14) 0.0367(13) 0.0462(14) 0.0030(11) 0.0059(11) -0.0001(11)
C8 0.0346(13) 0.0369(12) 0.0405(13) 0.0025(10) 0.0030(11) 0.0005(11)
C9 0.0426(16) 0.0419(14) 0.0564(16) -0.0020(12) 0.0081(13) -0.0017(12)
C10 0.0521(18) 0.0499(16) 0.0700(19) -0.0039(14) 0.0149(15) -0.0123(14)
C11 0.0465(17) 0.0694(19) 0.0651(19) -0.0033(15) 0.0222(15) -0.0105(15)
C12 0.0486(17) 0.0620(18) 0.0566(17) -0.0063(14) 0.0193(14) 0.0063(15)
C13 0.0445(15) 0.0389(14) 0.0504(15) -0.0005(11) 0.0106(12) -0.0009(12)
C14 0.0350(13) 0.0341(12) 0.0477(14) 0.0004(10) 0.0049(11) 0.0014(11)
C15 0.0362(14) 0.0363(13) 0.0503(15) -0.0008(11) 0.0057(12) -0.0008(11)
C16 0.0528(17) 0.0301(13) 0.0573(16) -0.0011(11) 0.0208(13) 0.0046(12)
C17 0.0412(15) 0.0410(14) 0.0565(16) -0.0003(12) 0.0173(13) 0.0017(12)
C18 0.0448(16) 0.0424(14) 0.0526(16) -0.0010(12) 0.0094(13) -0.0074(13)
C19 0.0380(15) 0.0428(14) 0.0507(15) -0.0022(11) 0.0033(12) -0.0005(12)
C20 0.0422(15) 0.0384(14) 0.0574(16) -0.0004(12) 0.0115(13) -0.0023(12)
C21 0.0415(15) 0.0454(15) 0.0548(16) -0.0010(12) 0.0143(13) -0.0006(13)
C22 0.0538(18) 0.0473(15) 0.0484(16) -0.0030(12) 0.0049(14) 0.0095(14)

loop_
_atom_type_symbol
_atom_type_description
_atom_type_scat_dispersion_real
_atom_type_scat_dispersion_imag
_atom_type_scat_source
C C 0.0033 0.0016 'International Tables Vol C Tables 4.2.6.8 and 6.1.1.4'
H H 0.0000 0.0000 'International Tables Vol C Tables 4.2.6.8 and 6.1.1.4'
O O 0.0106 0.0060 'International Tables Vol C Tables 4.2.6.8 and 6.1.1.4'
N N 0.0061 0.0033 'International Tables Vol C Tables 4.2.6.8 and 6.1.1.4'

loop_
_geom_angle_atom_site_label_1
_geom_angle_atom_site_label_2
_geom_angle_atom_site_label_3
_geom_angle
C15 O2 H3C 113.3(12)
C18 O3 H3C 112.9(13)
C14 N3 H3A 120.2(15)
C14 N3 H3B 118.0(17)
H3A N3 H3B 122(2)
C7 N2 H2B 117.3(14)
C7 N2 H2A 120.4(17)
H2B N2 H2A 122(2)
C14 N4 H4A 119.3(14)
C14 N4 H4B 120.8(15)
H4A N4 H4B 120(2)
C7 N1 H1A 118.3(16)
C7 N1 H1B 115.1(14)
H1A N1 H1B 126(2)
C19 O6 H6C 114.5(14)
C22 O7 H6C 112.4(13)
C6 C1 C2 119.5(2)
C6 C1 C7 119.9(2)
C2 C1 C7 120.6(2)
C3 C2 C1 120.1(3)
C3 C2 H2 117.8(14)
C1 C2 H2 122.1(14)
C4 C3 C2 119.3(3)
C4 C3 H3 124.0(18)
C2 C3 H3 116.6(18)
C5 C4 C3 120.7(3)
C5 C4 H4 120.1(18)
C3 C4 H4 119.3(18)
C4 C5 C6 120.4(3)
C4 C5 H5 121.9(17)
C6 C5 H5 117.7(17)
C5 C6 C1 120.0(3)
C5 C6 H6 122.0(15)
C1 C6 H6 117.9(15)
N2 C7 N1 119.3(2)
N2 C7 C1 120.4(2)
N1 C7 C1 120.3(2)
C13 C8 C9 119.4(2)
C13 C8 C14 121.1(2)
C9 C8 C14 119.4(2)
C10 C9 C8 120.2(2)
C10 C9 H9 120.4(14)
C8 C9 H9 119.4(14)
C11 C10 C9 120.0(3)
C11 C10 H10 122.4(15)
C9 C10 H10 117.5(15)
C10 C11 C12 120.4(3)
C10 C11 H11 119.0(14)
C12 C11 H11 120.5(14)
C13 C12 C11 119.9(3)
C13 C12 H12 119.6(16)
C11 C12 H12 120.4(16)
C12 C13 C8 120.1(2)
C12 C13 H13 121.1(13)
C8 C13 H13 118.9(13)
N4 C14 N3 120.1(2)
N4 C14 C8 120.4(2)
N3 C14 C8 119.5(2)
O1 C15 O2 123.3(2)
O1 C15 C16 116.7(2)
O2 C15 C16 120.0(2)
C17 C16 C15 130.5(2)
C17 C16 H16 117.4(14)
C15 C16 H16 112.1(14)
C16 C17 C18 131.5(2)
C16 C17 H17 118.0(13)
C18 C17 H17 110.5(13)
O4 C18 O3 121.0(2)
O4 C18 C17 119.5(2)
O3 C18 C17 119.6(2)
O5 C19 O6 122.7(2)
O5 C19 C20 117.5(2)
O6 C19 C20 119.8(2)
C21 C20 C19 130.8(2)
C21 C20 H20 113.9(16)
C19 C20 H20 115.3(15)
C20 C21 C22 131.0(3)
C20 C21 H21 117.3(14)
C22 C21 H21 111.7(14)
O8 C22 O7 120.7(2)
O8 C22 C21 119.3(3)
O7 C22 C21 120.0(2)

loop_
_geom_bond_atom_site_label_1
_geom_bond_atom_site_label_2
_geom_bond_distance
O1 C15 1.244(2)
O2 C15 1.269(2)
O2 H3C 1.31(3)
O3 C18 1.296(3)
O3 H3C 1.13(3)
N3 C14 1.312(3)
N3 H3A 1.01(3)
N3 H3B 0.94(3)
O4 C18 1.220(3)
N2 C7 1.314(3)
N2 H2B 0.97(3)
N2 H2A 0.91(3)
N4 C14 1.309(3)
N4 H4A 0.94(3)
N4 H4B 0.93(2)
N1 C7 1.314(3)
N1 H1A 0.94(3)
N1 H1B 1.01(3)
O5 C19 1.244(3)
O6 C19 1.268(3)
O6 H6C 1.21(3)
O7 C22 1.299(3)
O7 H6C 1.24(3)
O8 C22 1.220(3)
C1 C6 1.385(3)
C1 C2 1.385(3)
C1 C7 1.468(3)
C2 C3 1.384(4)
C2 H2 0.95(2)
C3 C4 1.377(4)
C3 H3 0.96(3)
C4 C5 1.367(4)
C4 H4 0.99(3)
C5 C6 1.370(4)
C5 H5 0.97(3)
C6 H6 1.00(2)
C8 C13 1.384(3)
C8 C9 1.390(3)
C8 C14 1.467(3)
C9 C10 1.373(3)
C9 H9 0.94(2)
C10 C11 1.367(4)
C10 H10 1.02(2)
C11 C12 1.383(4)
C11 H11 1.03(3)
C12 C13 1.373(3)
C12 H12 0.94(2)
C13 H13 0.96(2)
C15 C16 1.489(3)
C16 C17 1.316(3)
C16 H16 0.92(2)
C17 C18 1.476(3)
C17 H17 0.91(2)
C19 C20 1.484(3)
C20 C21 1.326(3)
C20 H20 0.97(2)
C21 C22 1.485(3)
C21 H21 0.94(2)
